data_4102423
loop_
_publ_author_name
'Zachary J. Tonzetich'
'Hongxin Wang'
'Devrani Mitra'
'Christine E. Tinberg'
'Loi H. Do'
'Francis E. Jenney'
'Michael W. W. Adams'
'Stephen P. Cramer'
'Stephen J. Lippard'

_publ_section_title
;
 Identification of Protein-Bound Dinitrosyl Iron Complexes by Nuclear
 Resonance Vibrational Spectroscopy
;
_journal_name_full 'Journal of the American Chemical Society'
_journal_page_first 6914
_journal_page_last 6916
_journal_paper_doi 10.1021/ja101002f
_journal_volume 132
_journal_year 2010
_chemical_formula_sum 'C12 H10 Fe2 N4 O4 S2'
_chemical_formula_weight 450.06
_chemical_name_systematic
;
 ?
;
_space_group_IT_number 14
_symmetry_cell_setting monoclinic
_symmetry_space_group_name_Hall '-P 2ybc'
_symmetry_space_group_name_H-M 'P 1 21/c 1'
_atom_sites_solution_hydrogens geom
_atom_sites_solution_primary direct
_atom_sites_solution_secondary difmap
_audit_creation_method SHELXL-97
_cell_angle_alpha 90.00
_cell_angle_beta 110.3110(10)
_cell_angle_gamma 90.00
_cell_formula_units_Z 2
_cell_length_a 10.6409(9)
_cell_length_b 10.9163(9)
_cell_length_c 7.4015(6)
_cell_measurement_reflns_used 9996
_cell_measurement_temperature 110(2)
_cell_measurement_theta_max 28.28
_cell_measurement_theta_min 2.77
_cell_volume 806.30(12)
_computing_cell_refinement 'Bruker SMART'
_computing_data_collection 'Bruker SMART'
_computing_data_reduction 'Bruker SAINT'
_computing_molecular_graphics 'Bruker SHELXTL'
_computing_publication_material 'Bruker SHELXTL'
_computing_structure_refinement 'SHELXL-97 (Sheldrick, 1997)'
_computing_structure_solution 'SHELXS-97 (Sheldrick, 1990)'
_diffrn_ambient_temperature 110(2)
_diffrn_measured_fraction_theta_full 1.000
_diffrn_measured_fraction_theta_max 1.000
_diffrn_measurement_device_type 'CCD area detector'
_diffrn_measurement_method 'phi and omega scans'
_diffrn_radiation_monochromator graphite
_diffrn_radiation_source 'fine-focus sealed tube'
_diffrn_radiation_type MoK\a
_diffrn_radiation_wavelength 0.71073
_diffrn_reflns_av_R_equivalents 0.0249
_diffrn_reflns_av_sigmaI/netI 0.0136
_diffrn_reflns_limit_h_max 14
_diffrn_reflns_limit_h_min -14
_diffrn_reflns_limit_k_max 14
_diffrn_reflns_limit_k_min -13
_diffrn_reflns_limit_l_max 9
_diffrn_reflns_limit_l_min -9
_diffrn_reflns_number 16524
_diffrn_reflns_theta_full 28.30
_diffrn_reflns_theta_max 28.30
_diffrn_reflns_theta_min 1.87
_exptl_absorpt_coefficient_mu 2.083
_exptl_absorpt_correction_T_max 0.8188
_exptl_absorpt_correction_T_min 0.5834
_exptl_absorpt_correction_type empirical
_exptl_absorpt_process_details SADABS
_exptl_crystal_colour red
_exptl_crystal_density_diffrn 1.854
_exptl_crystal_description block
_exptl_crystal_F_000 452
_exptl_crystal_size_max 0.29
_exptl_crystal_size_mid 0.12
_exptl_crystal_size_min 0.10
_refine_diff_density_max 0.355
_refine_diff_density_min -0.173
_refine_diff_density_rms 0.054
_refine_ls_goodness_of_fit_ref 1.155
_refine_ls_hydrogen_treatment constr
_refine_ls_matrix_type full
_refine_ls_number_parameters 110
_refine_ls_number_reflns 2005
_refine_ls_number_restraints 0
_refine_ls_restrained_S_all 1.155
_refine_ls_R_factor_all 0.0150
_refine_ls_R_factor_gt 0.0148
_refine_ls_shift/su_max 0.001
_refine_ls_shift/su_mean 0.000
_refine_ls_structure_factor_coef Fsqd
_refine_ls_weighting_details 'calc w=1/[\s^2^(Fo^2^)+(0.0234P)^2^+0.0942P] where P=(Fo^2^+2Fc^2^)/3'
_refine_ls_weighting_scheme calc
_refine_ls_wR_factor_gt 0.0398
_refine_ls_wR_factor_ref 0.0399
_reflns_number_gt 1985
_reflns_number_total 2005
_reflns_threshold_expression >2sigma(I)
_cod_data_source_file ja101002f_si_002_1.cif
_cod_data_source_block RRE-Ph
_cod_database_code 4102423

loop_
_symmetry_equiv_pos_as_xyz
'x, y, z'
'-x, y+1/2, -z+1/2'
'-x, -y, -z'
'x, -y-1/2, z-1/2'

loop_
_atom_site_label
_atom_site_type_symbol
_atom_site_fract_x
_atom_site_fract_y
_atom_site_fract_z
_atom_site_U_iso_or_equiv
_atom_site_adp_type
_atom_site_occupancy
_atom_site_symmetry_multiplicity
_atom_site_calc_flag
_atom_site_refinement_flags
_atom_site_disorder_assembly
_atom_site_disorder_group
Fe1 Fe 0.50533(2) 0.425618(15) 0.85768(3) 0.01419(5) Uani 1 1 d . . .
N1 N 0.39304(12) 0.43944(10) 0.63453(17) 0.0181(2) Uani 1 1 d . A 1
O1 O 0.32342(12) 0.43544(11) 0.47450(16) 0.0285(2) Uani 1 1 d . A 1
N2 N 0.62155(11) 0.31569(10) 0.89527(16) 0.0187(2) Uani 1 1 d . A 1
O2 O 0.69062(11) 0.23303(10) 0.89129(17) 0.0300(2) Uani 1 1 d . A 1
S1 S 0.60166(3) 0.61203(3) 0.93214(5) 0.01523(7) Uani 1 1 d . . 1
C1 C 0.77927(13) 0.60112(12) 1.04383(18) 0.0148(2) Uani 1 1 d . B 1
C2 C 0.85306(13) 0.68836(12) 0.98468(19) 0.0176(2) Uani 1 1 d . B 1
H2A H 0.8083 0.7475 0.8901 0.021 Uiso 1 1 calc R B 1
C3 C 0.99222(14) 0.68835(13) 1.06471(19) 0.0199(3) Uani 1 1 d . B 1
H3A H 1.0426 0.7476 1.0249 0.024 Uiso 1 1 calc R B 1
C4 C 1.05750(14) 0.60185(13) 1.20274(19) 0.0190(3) Uani 1 1 d . B 1
H4A H 1.1525 0.6025 1.2586 0.023 Uiso 1 1 calc R B 1
C5 C 0.98361(13) 0.51412(13) 1.25932(19) 0.0187(3) Uani 1 1 d . B 1
H5A H 1.0288 0.4540 1.3518 0.022 Uiso 1 1 calc R B 1
C6 C 0.84457(13) 0.51365(12) 1.1819(2) 0.0169(2) Uani 1 1 d . B 1
H6A H 0.7945 0.4545 1.2225 0.020 Uiso 1 1 calc R B 1

loop_
_atom_site_aniso_label
_atom_site_aniso_U_11
_atom_site_aniso_U_22
_atom_site_aniso_U_33
_atom_site_aniso_U_23
_atom_site_aniso_U_13
_atom_site_aniso_U_12
Fe1 0.01242(9) 0.01335(9) 0.01624(10) -0.00187(6) 0.00426(10) 0.00017(6)
N1 0.0156(5) 0.0188(6) 0.0199(6) -0.0010(4) 0.0063(4) -0.0005(4)
O1 0.0275(6) 0.0357(6) 0.0180(5) -0.0008(4) 0.0022(4) 0.0000(5)
N2 0.0136(5) 0.0172(5) 0.0239(5) -0.0026(4) 0.0049(4) -0.0007(4)
O2 0.0215(5) 0.0219(5) 0.0451(7) -0.0052(5) 0.0096(5) 0.0059(4)
S1 0.01311(13) 0.01373(14) 0.01780(14) 0.00137(11) 0.00406(13) 0.00033(11)
C1 0.0128(6) 0.0151(5) 0.0161(6) -0.0016(4) 0.0042(4) 0.0003(5)
C2 0.0187(6) 0.0149(6) 0.0195(6) 0.0011(4) 0.0071(5) 0.0015(5)
C3 0.0186(6) 0.0186(7) 0.0248(6) -0.0017(5) 0.0105(5) -0.0038(5)
C4 0.0147(6) 0.0211(6) 0.0205(6) -0.0041(5) 0.0052(5) -0.0003(5)
C5 0.0179(6) 0.0198(7) 0.0167(6) 0.0005(5) 0.0039(5) 0.0028(5)
C6 0.0184(6) 0.0147(6) 0.0182(6) 0.0004(5) 0.0073(5) -0.0005(5)

loop_
_atom_type_symbol
_atom_type_description
_atom_type_scat_dispersion_real
_atom_type_scat_dispersion_imag
_atom_type_scat_source
C C 0.0033 0.0016 'International Tables Vol C Tables 4.2.6.8 and 6.1.1.4'
H H 0.0000 0.0000 'International Tables Vol C Tables 4.2.6.8 and 6.1.1.4'
N N 0.0061 0.0033 'International Tables Vol C Tables 4.2.6.8 and 6.1.1.4'
O O 0.0106 0.0060 'International Tables Vol C Tables 4.2.6.8 and 6.1.1.4'
S S 0.1246 0.1234 'International Tables Vol C Tables 4.2.6.8 and 6.1.1.4'
Fe Fe 0.3463 0.8444 'International Tables Vol C Tables 4.2.6.8 and 6.1.1.4'

loop_
_geom_angle_atom_site_label_1
_geom_angle_atom_site_label_2
_geom_angle_atom_site_label_3
_geom_angle
_geom_angle_site_symmetry_1
_geom_angle_site_symmetry_3
N2 Fe1 N1 117.43(6) . .
N2 Fe1 S1 111.00(4) . .
N1 Fe1 S1 105.50(4) . .
N2 Fe1 S1 105.93(4) . 3_667
N1 Fe1 S1 109.72(4) . 3_667
S1 Fe1 S1 106.857(12) . 3_667
N2 Fe1 Fe1 122.07(4) . 3_667
N1 Fe1 Fe1 120.49(4) . 3_667
S1 Fe1 Fe1 53.472(11) . 3_667
S1 Fe1 Fe1 53.385(11) 3_667 3_667
O1 N1 Fe1 170.95(11) . .
O2 N2 Fe1 168.95(11) . .
C1 S1 Fe1 111.77(4) . .
C1 S1 Fe1 111.98(4) . 3_667
Fe1 S1 Fe1 73.143(12) . 3_667
C6 C1 C2 120.31(12) . .
C6 C1 S1 124.28(10) . .
C2 C1 S1 115.42(10) . .
C3 C2 C1 119.82(12) . .
C4 C3 C2 120.04(13) . .
C3 C4 C5 119.92(13) . .
C6 C5 C4 120.68(13) . .
C5 C6 C1 119.22(13) . .

loop_
_geom_bond_atom_site_label_1
_geom_bond_atom_site_label_2
_geom_bond_distance
_geom_bond_site_symmetry_2
Fe1 N2 1.6757(11) .
Fe1 N1 1.6758(12) .
Fe1 S1 2.2590(4) .
Fe1 S1 2.2615(4) 3_667
Fe1 Fe1 2.6934(4) 3_667
N1 O1 1.1596(17) .
N2 O2 1.1706(16) .
S1 C1 1.7846(14) .
S1 Fe1 2.2615(4) 3_667
C1 C6 1.3949(18) .
C1 C2 1.3979(18) .
C2 C3 1.3908(19) .
C3 C4 1.3875(19) .
C4 C5 1.393(2) .
C5 C6 1.3889(18) .
